data_4344542
loop_
_publ_author_name
'Akine, Shigehisa'
'Utsuno, Fumihiko'
'Piao, Shunjin'
'Orita, Hideo'
'Tsuzuki, Seiji'
'Nabeshima, Tatsuya'

_publ_section_title
;
 Synthesis, Ion Recognition Ability, and Metal-Assisted Aggregation
 Behavior of Dinuclear Metallohosts Having a Bis(Saloph) Macrocyclic
 Ligand.
;
_journal_issue 2
_journal_name_full 'Inorganic chemistry'
_journal_page_first 810
_journal_page_last 821
_journal_paper_doi 10.1021/acs.inorgchem.5b02288
_journal_volume 55
_journal_year 2016
_chemical_formula_moiety 'C40 H24 N4 Ni2 O6, 4(C2 H6 O S)'
_chemical_formula_sum 'C48 H48 N4 Ni2 O10 S4'
_chemical_formula_weight 1086.56
_chemical_name_common '[LNi2]_4DMSO'
_chemical_name_systematic
; 
 ? 
;
_space_group_IT_number 2
_symmetry_cell_setting triclinic
_symmetry_space_group_name_Hall '-P 1'
_symmetry_space_group_name_H-M 'P -1'
_atom_sites_solution_hydrogens geom
_atom_sites_solution_primary direct
_atom_sites_solution_secondary difmap
_audit_creation_method SHELXL-97
_cell_angle_alpha 63.3210(18)
_cell_angle_beta 66.059(2)
_cell_angle_gamma 60.3036(16)
_cell_formula_units_Z 1
_cell_length_a 11.2439(8)
_cell_length_b 11.7378(8)
_cell_length_c 11.7488(9)
_cell_measurement_reflns_used 11404
_cell_measurement_temperature 120
_cell_measurement_theta_max 27.46
_cell_measurement_theta_min 3.26
_cell_volume 1169.47(15)
_computing_cell_refinement 'Rapid AUTO (Rigaku Corp.)'
_computing_data_collection 'Rapid AUTO (Rigaku Corp.)'
_computing_data_reduction 'Rapid AUTO (Rigaku Corp.)'
_computing_molecular_graphics ORTEP-3
_computing_publication_material ORTEP-3
_computing_structure_refinement 'SHELXL-97 (Sheldrick, 1997)'
_computing_structure_solution 'SHELXS-97 (Sheldrick, 1997)'
_diffrn_ambient_temperature 120
_diffrn_measured_fraction_theta_full 0.993
_diffrn_measured_fraction_theta_max 0.993
_diffrn_measurement_device_type 'Rigaku R-AXIS Rapid'
_diffrn_measurement_method IP
_diffrn_radiation_monochromator graphite
_diffrn_radiation_source 'fine-focus sealed tube'
_diffrn_radiation_type MoK\a
_diffrn_radiation_wavelength 0.71069
_diffrn_reflns_av_R_equivalents 0.0312
_diffrn_reflns_av_sigmaI/netI 0.0422
_diffrn_reflns_limit_h_max 14
_diffrn_reflns_limit_h_min -14
_diffrn_reflns_limit_k_max 15
_diffrn_reflns_limit_k_min -15
_diffrn_reflns_limit_l_max 14
_diffrn_reflns_limit_l_min -15
_diffrn_reflns_number 11404
_diffrn_reflns_theta_full 27.46
_diffrn_reflns_theta_max 27.46
_diffrn_reflns_theta_min 3.26
_diffrn_standards_decay_% 0
_diffrn_standards_interval_count 0
_diffrn_standards_interval_time 0
_diffrn_standards_number 0
_exptl_absorpt_coefficient_mu 1.048
_exptl_absorpt_correction_T_max 0.9025
_exptl_absorpt_correction_T_min 0.7106
_exptl_absorpt_correction_type multi-scan
_exptl_absorpt_process_details 'Rapid AUTO (Rigaku Corp.)'
_exptl_crystal_colour 'dark red'
_exptl_crystal_density_diffrn 1.543
_exptl_crystal_density_method 'not measured'
_exptl_crystal_description prismatic
_exptl_crystal_F_000 564
_exptl_crystal_size_max 0.35
_exptl_crystal_size_mid 0.25
_exptl_crystal_size_min 0.10
_refine_diff_density_max 1.229
_refine_diff_density_min -0.699
_refine_diff_density_rms 0.107
_refine_ls_extinction_method none
_refine_ls_goodness_of_fit_ref 1.080
_refine_ls_hydrogen_treatment constr
_refine_ls_matrix_type full
_refine_ls_number_parameters 311
_refine_ls_number_reflns 5298
_refine_ls_number_restraints 0
_refine_ls_restrained_S_all 1.080
_refine_ls_R_factor_all 0.0546
_refine_ls_R_factor_gt 0.0475
_refine_ls_shift/su_max 0.000
_refine_ls_shift/su_mean 0.000
_refine_ls_structure_factor_coef Fsqd
_refine_ls_weighting_details 'calc w=1/[\s^2^(Fo^2^)+(0.0744P)^2^+1.1497P] where P=(Fo^2^+2Fc^2^)/3'
_refine_ls_weighting_scheme calc
_refine_ls_wR_factor_gt 0.1269
_refine_ls_wR_factor_ref 0.1345
_reflns_number_gt 4514
_reflns_number_total 5298
_reflns_threshold_expression >2sigma(I)
_cod_data_source_file ic5b02288_si_003.cif
_cod_data_source_block uts118
_cod_original_cell_volume 1169.48(15)
_cod_original_sg_symbol_H-M P-1
_cod_database_code 4344542

loop_
_symmetry_equiv_pos_as_xyz
'x, y, z'
'-x, -y, -z'

loop_
_atom_site_label
_atom_site_type_symbol
_atom_site_fract_x
_atom_site_fract_y
_atom_site_fract_z
_atom_site_U_iso_or_equiv
_atom_site_adp_type
_atom_site_occupancy
_atom_site_symmetry_multiplicity
_atom_site_calc_flag
_atom_site_refinement_flags
Ni1 Ni 0.16181(3) 0.49074(3) 0.70479(3) 0.01790(12) Uani 1 1 d .
C1 C 0.3478(3) 0.7364(3) 0.6676(3) 0.0213(5) Uani 1 1 d .
C2 C 0.2466(3) 0.6764(3) 0.7109(3) 0.0187(5) Uani 1 1 d .
C3 C 0.1083(3) 0.7502(3) 0.7745(3) 0.0203(5) Uani 1 1 d .
C4 C 0.0731(3) 0.8792(3) 0.7854(3) 0.0237(6) Uani 1 1 d .
H1 H -0.0187 0.9247 0.8313 0.028 Uiso 1 1 calc R
C5 C 0.1692(3) 0.9386(3) 0.7308(3) 0.0256(6) Uani 1 1 d .
H2 H 0.1431 1.0279 0.7333 0.031 Uiso 1 1 calc R
C6 C 0.3074(3) 0.8666(3) 0.6707(3) 0.0233(5) Uani 1 1 d .
H3 H 0.3743 0.9086 0.6314 0.028 Uiso 1 1 calc R
O1 O 0.28403(18) 0.56301(19) 0.68849(18) 0.0200(4) Uani 1 1 d .
C7 C 0.0014(3) 0.6960(3) 0.8296(3) 0.0215(5) Uani 1 1 d .
H4 H -0.0854 0.7433 0.8801 0.026 Uiso 1 1 calc R
N1 N 0.0135(2) 0.5864(2) 0.8159(2) 0.0189(4) Uani 1 1 d .
C8 C -0.1001(3) 0.5403(3) 0.8757(3) 0.0206(5) Uani 1 1 d .
C9 C -0.2191(3) 0.5845(3) 0.9714(3) 0.0220(5) Uani 1 1 d .
H5 H -0.2301 0.6500 1.0050 0.026 Uiso 1 1 calc R
C10 C -0.3212(3) 0.5306(3) 1.0166(3) 0.0230(5) Uani 1 1 d .
H6 H -0.4036 0.5604 1.0811 0.028 Uiso 1 1 calc R
C11 C -0.3047(3) 0.4338(3) 0.9689(3) 0.0254(6) Uani 1 1 d .
H7 H -0.3758 0.3979 1.0016 0.030 Uiso 1 1 calc R
C12 C -0.1862(3) 0.3884(3) 0.8742(3) 0.0246(6) Uani 1 1 d .
H8 H -0.1750 0.3215 0.8422 0.029 Uiso 1 1 calc R
C13 C -0.0837(3) 0.4433(3) 0.8270(3) 0.0206(5) Uani 1 1 d .
N2 N 0.0406(2) 0.4147(2) 0.7260(2) 0.0206(5) Uani 1 1 d .
C14 C 0.0548(3) 0.3510(3) 0.6519(3) 0.0217(5) Uani 1 1 d .
H9 H -0.0181 0.3217 0.6709 0.026 Uiso 1 1 calc R
C15 C 0.1714(3) 0.3221(3) 0.5446(3) 0.0207(5) Uani 1 1 d .
C16 C 0.2912(3) 0.3501(3) 0.5173(3) 0.0201(5) Uani 1 1 d .
C17 C 0.4028(3) 0.3142(3) 0.4088(3) 0.0221(5) Uani 1 1 d .
C18 C 0.3883(3) 0.2685(3) 0.3278(3) 0.0229(5) Uani 1 1 d .
H10 H 0.4601 0.2553 0.2508 0.027 Uiso 1 1 calc R
C19 C 0.2696(3) 0.2411(3) 0.3570(3) 0.0229(5) Uani 1 1 d .
H11 H 0.2625 0.2063 0.3019 0.028 Uiso 1 1 calc R
C20 C 0.1640(3) 0.2646(3) 0.4652(3) 0.0235(5) Uani 1 1 d .
H12 H 0.0852 0.2424 0.4874 0.028 Uiso 1 1 calc R
O2 O 0.30466(19) 0.4043(2) 0.58465(19) 0.0219(4) Uani 1 1 d .
O3 O 0.5178(2) 0.3426(2) 0.3866(2) 0.0278(5) Uani 1 1 d .
S1 S 0.79738(7) 0.22851(7) 0.59828(7) 0.02502(17) Uani 1 1 d .
O4 O 0.8515(2) 0.2058(2) 0.7081(2) 0.0282(4) Uani 1 1 d .
C21 C 0.6114(3) 0.3232(3) 0.6381(3) 0.0299(6) Uani 1 1 d .
H13 H 0.5701 0.2741 0.7263 0.045 Uiso 1 1 calc R
H14 H 0.5691 0.3322 0.5745 0.045 Uiso 1 1 calc R
H15 H 0.5929 0.4152 0.6351 0.045 Uiso 1 1 calc R
C22 C 0.7961(3) 0.0654(3) 0.6266(3) 0.0336(7) Uani 1 1 d .
H16 H 0.8931 -0.0001 0.6063 0.050 Uiso 1 1 calc R
H17 H 0.7432 0.0778 0.5703 0.050 Uiso 1 1 calc R
H18 H 0.7514 0.0295 0.7188 0.050 Uiso 1 1 calc R
S2 S 0.28393(8) 0.06217(8) 0.93032(9) 0.0346(2) Uani 1 1 d .
O5 O 0.2977(3) 0.1065(2) 1.0245(3) 0.0424(6) Uani 1 1 d .
C23 C 0.4268(4) 0.0750(4) 0.7906(3) 0.0413(8) Uani 1 1 d .
H19 H 0.4129 0.1724 0.7444 0.062 Uiso 1 1 calc R
H20 H 0.4307 0.0343 0.7317 0.062 Uiso 1 1 calc R
H21 H 0.5153 0.0254 0.8189 0.062 Uiso 1 1 calc R
C24 C 0.3490(5) -0.1213(4) 0.9905(4) 0.0507(10) Uani 1 1 d .
H22 H 0.4465 -0.1578 0.9965 0.076 Uiso 1 1 calc R
H23 H 0.3459 -0.1563 0.9305 0.076 Uiso 1 1 calc R
H24 H 0.2905 -0.1509 1.0775 0.076 Uiso 1 1 calc R

loop_
_atom_site_aniso_label
_atom_site_aniso_U_11
_atom_site_aniso_U_22
_atom_site_aniso_U_33
_atom_site_aniso_U_23
_atom_site_aniso_U_13
_atom_site_aniso_U_12
Ni1 0.01484(18) 0.0204(2) 0.01991(19) -0.01198(14) 0.00111(13) -0.00682(13)
C1 0.0183(12) 0.0260(13) 0.0206(12) -0.0139(11) 0.0015(10) -0.0083(10)
C2 0.0186(12) 0.0227(13) 0.0162(11) -0.0100(10) -0.0011(9) -0.0077(10)
C3 0.0184(12) 0.0194(12) 0.0230(13) -0.0103(10) -0.0018(10) -0.0063(10)
C4 0.0180(12) 0.0235(13) 0.0299(14) -0.0154(12) -0.0019(11) -0.0050(10)
C5 0.0248(13) 0.0182(13) 0.0345(15) -0.0140(12) -0.0060(12) -0.0044(10)
C6 0.0221(12) 0.0254(14) 0.0270(14) -0.0135(11) -0.0012(11) -0.0112(11)
O1 0.0163(8) 0.0216(9) 0.0226(9) -0.0128(8) 0.0010(7) -0.0067(7)
C7 0.0180(12) 0.0221(13) 0.0226(13) -0.0122(11) -0.0010(10) -0.0048(10)
N1 0.0163(10) 0.0201(11) 0.0195(11) -0.0091(9) -0.0017(8) -0.0058(8)
C8 0.0192(12) 0.0208(13) 0.0197(12) -0.0070(10) -0.0036(10) -0.0064(10)
C9 0.0206(12) 0.0251(13) 0.0208(13) -0.0115(11) -0.0021(10) -0.0073(10)
C10 0.0184(12) 0.0252(14) 0.0206(13) -0.0104(11) 0.0017(10) -0.0070(10)
C11 0.0202(12) 0.0292(14) 0.0261(14) -0.0111(12) 0.0013(11) -0.0120(11)
C12 0.0215(12) 0.0292(14) 0.0263(14) -0.0152(12) 0.0017(11) -0.0119(11)
C13 0.0173(11) 0.0215(13) 0.0204(12) -0.0106(10) -0.0004(10) -0.0053(10)
N2 0.0145(10) 0.0232(11) 0.0216(11) -0.0112(9) 0.0010(8) -0.0058(8)
C14 0.0196(12) 0.0225(13) 0.0248(13) -0.0122(11) -0.0006(10) -0.0086(10)
C15 0.0189(12) 0.0228(13) 0.0222(13) -0.0111(11) -0.0031(10) -0.0071(10)
C16 0.0206(12) 0.0200(12) 0.0217(13) -0.0102(10) -0.0018(10) -0.0084(10)
C17 0.0169(12) 0.0250(13) 0.0273(14) -0.0143(11) -0.0007(10) -0.0081(10)
C18 0.0208(12) 0.0250(14) 0.0208(13) -0.0125(11) 0.0008(10) -0.0070(10)
C19 0.0239(13) 0.0258(14) 0.0233(13) -0.0138(11) -0.0053(11) -0.0074(11)
C20 0.0186(12) 0.0290(14) 0.0273(14) -0.0147(12) -0.0033(11) -0.0087(10)
O2 0.0184(9) 0.0269(10) 0.0250(10) -0.0157(8) 0.0011(7) -0.0100(7)
O3 0.0187(9) 0.0340(11) 0.0390(12) -0.0267(10) 0.0068(8) -0.0133(8)
S1 0.0216(3) 0.0288(4) 0.0237(3) -0.0091(3) -0.0020(3) -0.0108(3)
O4 0.0277(10) 0.0303(11) 0.0326(11) -0.0128(9) -0.0072(9) -0.0127(8)
C21 0.0240(13) 0.0292(15) 0.0340(16) -0.0100(13) -0.0045(12) -0.0102(11)
C22 0.0344(16) 0.0332(16) 0.0404(18) -0.0187(14) -0.0134(14) -0.0082(13)
S2 0.0267(4) 0.0330(4) 0.0441(5) -0.0200(4) 0.0003(3) -0.0113(3)
O5 0.0367(13) 0.0404(13) 0.0526(15) -0.0324(12) 0.0054(11) -0.0131(10)
C23 0.047(2) 0.0404(19) 0.0321(17) -0.0068(15) 0.0011(15) -0.0261(16)
C24 0.082(3) 0.039(2) 0.0304(18) -0.0153(16) 0.0081(18) -0.036(2)

loop_
_atom_type_symbol
_atom_type_description
_atom_type_scat_dispersion_real
_atom_type_scat_dispersion_imag
_atom_type_scat_source
C C 0.0033 0.0016 'International Tables Vol C Tables 4.2.6.8 and 6.1.1.4'
H H 0.0000 0.0000 'International Tables Vol C Tables 4.2.6.8 and 6.1.1.4'
N N 0.0061 0.0033 'International Tables Vol C Tables 4.2.6.8 and 6.1.1.4'
Ni Ni 0.3393 1.1124 'International Tables Vol C Tables 4.2.6.8 and 6.1.1.4'
O O 0.0106 0.0060 'International Tables Vol C Tables 4.2.6.8 and 6.1.1.4'
S S 0.1246 0.1234 'International Tables Vol C Tables 4.2.6.8 and 6.1.1.4'

loop_
_geom_angle_atom_site_label_1
_geom_angle_atom_site_label_2
_geom_angle_atom_site_label_3
_geom_angle
_geom_angle_site_symmetry_1
_geom_angle_site_symmetry_3
O2 Ni1 N1 176.19(9) . .
O2 Ni1 O1 86.01(8) . .
N1 Ni1 O1 94.47(9) . .
O2 Ni1 N2 94.44(9) . .
N1 Ni1 N2 85.20(10) . .
O1 Ni1 N2 178.27(9) . .
C6 C1 O3 124.8(2) . 2_666
C6 C1 C2 121.1(2) . .
O3 C1 C2 113.8(2) 2_666 .
O1 C2 C3 124.7(2) . .
O1 C2 C1 119.5(2) . .
C3 C2 C1 115.8(2) . .
C4 C3 C7 118.0(2) . .
C4 C3 C2 121.1(2) . .
C7 C3 C2 120.9(2) . .
C5 C4 C3 120.7(2) . .
C5 C4 H1 119.6 . .
C3 C4 H1 119.6 . .
C4 C5 C6 119.3(3) . .
C4 C5 H2 120.3 . .
C6 C5 H2 120.3 . .
C1 C6 C5 121.2(3) . .
C1 C6 H3 119.4 . .
C5 C6 H3 119.4 . .
C2 O1 Ni1 125.40(16) . .
N1 C7 C3 124.9(2) . .
N1 C7 H4 117.5 . .
C3 C7 H4 117.5 . .
C7 N1 C8 120.5(2) . .
C7 N1 Ni1 125.36(19) . .
C8 N1 Ni1 113.70(17) . .
C9 C8 C13 120.7(3) . .
C9 C8 N1 126.3(2) . .
C13 C8 N1 113.0(2) . .
C10 C9 C8 118.5(3) . .
C10 C9 H5 120.7 . .
C8 C9 H5 120.7 . .
C11 C10 C9 120.9(2) . .
C11 C10 H6 119.6 . .
C9 C10 H6 119.6 . .
C10 C11 C12 121.1(3) . .
C10 C11 H7 119.5 . .
C12 C11 H7 119.5 . .
C11 C12 C13 118.4(3) . .
C11 C12 H8 120.8 . .
C13 C12 H8 120.8 . .
C12 C13 C8 120.4(2) . .
C12 C13 N2 126.4(2) . .
C8 C13 N2 113.1(2) . .
C14 N2 C13 119.8(2) . .
C14 N2 Ni1 126.29(19) . .
C13 N2 Ni1 113.63(18) . .
N2 C14 C15 124.8(2) . .
N2 C14 H9 117.6 . .
C15 C14 H9 117.6 . .
C20 C15 C16 121.0(2) . .
C20 C15 C14 117.8(2) . .
C16 C15 C14 121.3(2) . .
O2 C16 C15 124.4(2) . .
O2 C16 C17 119.4(2) . .
C15 C16 C17 116.2(2) . .
C18 C17 O3 124.2(2) . .
C18 C17 C16 121.4(2) . .
O3 C17 C16 114.1(2) . .
C17 C18 C19 121.0(3) . .
C17 C18 H10 119.5 . .
C19 C18 H10 119.5 . .
C20 C19 C18 119.5(3) . .
C20 C19 H11 120.2 . .
C18 C19 H11 120.2 . .
C19 C20 C15 120.4(3) . .
C19 C20 H12 119.8 . .
C15 C20 H12 119.8 . .
C16 O2 Ni1 126.14(17) . .
C1 O3 C17 121.0(2) 2_666 .
O4 S1 C21 106.08(14) . .
O4 S1 C22 105.37(14) . .
C21 S1 C22 98.73(15) . .
S1 C21 H13 109.5 . .
S1 C21 H14 109.5 . .
H13 C21 H14 109.5 . .
S1 C21 H15 109.5 . .
H13 C21 H15 109.5 . .
H14 C21 H15 109.5 . .
S1 C22 H16 109.5 . .
S1 C22 H17 109.5 . .
H16 C22 H17 109.5 . .
S1 C22 H18 109.5 . .
H16 C22 H18 109.5 . .
H17 C22 H18 109.5 . .
O5 S2 C24 105.92(18) . .
O5 S2 C23 106.35(17) . .
C24 S2 C23 96.52(18) . .
S2 C23 H19 109.5 . .
S2 C23 H20 109.5 . .
H19 C23 H20 109.5 . .
S2 C23 H21 109.5 . .
H19 C23 H21 109.5 . .
H20 C23 H21 109.5 . .
S2 C24 H22 109.5 . .
S2 C24 H23 109.5 . .
H22 C24 H23 109.5 . .
S2 C24 H24 109.5 . .
H22 C24 H24 109.5 . .
H23 C24 H24 109.5 . .

loop_
_geom_bond_atom_site_label_1
_geom_bond_atom_site_label_2
_geom_bond_distance
_geom_bond_site_symmetry_2
Ni1 O2 1.8526(19) .
Ni1 N1 1.854(2) .
Ni1 O1 1.8547(19) .
Ni1 N2 1.856(2) .
C1 C6 1.376(4) .
C1 O3 1.382(3) 2_666
C1 C2 1.432(4) .
C2 O1 1.299(3) .
C2 C3 1.425(3) .
C3 C4 1.415(4) .
C3 C7 1.424(4) .
C4 C5 1.359(4) .
C4 H1 0.9500 .
C5 C6 1.404(4) .
C5 H2 0.9500 .
C6 H3 0.9500 .
C7 N1 1.301(4) .
C7 H4 0.9500 .
N1 C8 1.425(3) .
C8 C9 1.392(4) .
C8 C13 1.396(4) .
C9 C10 1.388(4) .
C9 H5 0.9500 .
C10 C11 1.385(4) .
C10 H6 0.9500 .
C11 C12 1.387(4) .
C11 H7 0.9500 .
C12 C13 1.395(4) .
C12 H8 0.9500 .
C13 N2 1.422(3) .
N2 C14 1.303(4) .
C14 C15 1.423(4) .
C14 H9 0.9500 .
C15 C20 1.420(4) .
C15 C16 1.421(4) .
C16 O2 1.303(3) .
C16 C17 1.427(4) .
C17 C18 1.376(4) .
C17 O3 1.387(3) .
C18 C19 1.399(4) .
C18 H10 0.9500 .
C19 C20 1.367(4) .
C19 H11 0.9500 .
C20 H12 0.9500 .
O3 C1 1.382(3) 2_666
S1 O4 1.508(2) .
S1 C21 1.788(3) .
S1 C22 1.796(3) .
C21 H13 0.9800 .
C21 H14 0.9800 .
C21 H15 0.9800 .
C22 H16 0.9800 .
C22 H17 0.9800 .
C22 H18 0.9800 .
S2 O5 1.502(3) .
S2 C24 1.779(4) .
S2 C23 1.782(4) .
C23 H19 0.9800 .
C23 H20 0.9800 .
C23 H21 0.9800 .
C24 H22 0.9800 .
C24 H23 0.9800 .
C24 H24 0.9800 .

loop_
_geom_torsion_atom_site_label_1
_geom_torsion_atom_site_label_2
_geom_torsion_atom_site_label_3
_geom_torsion_atom_site_label_4
_geom_torsion
_geom_torsion_site_symmetry_1
_geom_torsion_site_symmetry_4
C6 C1 C2 O1 169.6(3) . .
O3 C1 C2 O1 -4.9(4) 2_666 .
C6 C1 C2 C3 -9.0(4) . .
O3 C1 C2 C3 176.4(2) 2_666 .
O1 C2 C3 C4 -174.6(3) . .
C1 C2 C3 C4 4.0(4) . .
O1 C2 C3 C7 5.7(4) . .
C1 C2 C3 C7 -175.8(2) . .
C7 C3 C4 C5 -177.7(3) . .
C2 C3 C4 C5 2.6(4) . .
C3 C4 C5 C6 -4.3(4) . .
O3 C1 C6 C5 -178.3(3) 2_666 .
C2 C1 C6 C5 7.8(4) . .
C4 C5 C6 C1 -0.9(5) . .
C3 C2 O1 Ni1 12.2(4) . .
C1 C2 O1 Ni1 -166.33(18) . .
O2 Ni1 O1 C2 155.0(2) . .
N1 Ni1 O1 C2 -21.2(2) . .
C4 C3 C7 N1 172.7(3) . .
C2 C3 C7 N1 -7.6(4) . .
C3 C7 N1 C8 179.8(2) . .
C3 C7 N1 Ni1 -8.6(4) . .
O1 Ni1 N1 C7 19.4(2) . .
N2 Ni1 N1 C7 -162.3(2) . .
O1 Ni1 N1 C8 -168.47(17) . .
N2 Ni1 N1 C8 9.82(18) . .
C7 N1 C8 C9 -13.3(4) . .
Ni1 N1 C8 C9 174.1(2) . .
C7 N1 C8 C13 165.6(2) . .
Ni1 N1 C8 C13 -6.9(3) . .
C13 C8 C9 C10 -0.4(4) . .
N1 C8 C9 C10 178.5(2) . .
C8 C9 C10 C11 0.8(4) . .
C9 C10 C11 C12 -0.3(4) . .
C10 C11 C12 C13 -0.5(4) . .
C11 C12 C13 C8 0.8(4) . .
C11 C12 C13 N2 -176.7(3) . .
C9 C8 C13 C12 -0.4(4) . .
N1 C8 C13 C12 -179.4(2) . .
C9 C8 C13 N2 177.4(2) . .
N1 C8 C13 N2 -1.6(3) . .
C12 C13 N2 C14 12.7(4) . .
C8 C13 N2 C14 -164.9(2) . .
C12 C13 N2 Ni1 -172.9(2) . .
C8 C13 N2 Ni1 9.5(3) . .
O2 Ni1 N2 C14 -13.0(2) . .
N1 Ni1 N2 C14 163.2(2) . .
O2 Ni1 N2 C13 173.07(18) . .
N1 Ni1 N2 C13 -10.73(18) . .
C13 N2 C14 C15 177.2(2) . .
Ni1 N2 C14 C15 3.6(4) . .
N2 C14 C15 C20 -173.6(3) . .
N2 C14 C15 C16 6.3(4) . .
C20 C15 C16 O2 179.1(3) . .
C14 C15 C16 O2 -0.8(4) . .
C20 C15 C16 C17 -1.4(4) . .
C14 C15 C16 C17 178.8(2) . .
O2 C16 C17 C18 -174.0(3) . .
C15 C16 C17 C18 6.4(4) . .
O2 C16 C17 O3 0.0(4) . .
C15 C16 C17 O3 -179.6(2) . .
O3 C17 C18 C19 179.6(2) . .
C16 C17 C18 C19 -7.1(4) . .
C17 C18 C19 C20 2.3(4) . .
C18 C19 C20 C15 2.7(4) . .
C16 C15 C20 C19 -3.1(4) . .
C14 C15 C20 C19 176.7(3) . .
C15 C16 O2 Ni1 -14.0(4) . .
C17 C16 O2 Ni1 166.47(19) . .
O1 Ni1 O2 C16 -163.6(2) . .
N2 Ni1 O2 C16 18.1(2) . .
C18 C17 O3 C1 -36.2(4) . 2_666
C16 C17 O3 C1 150.0(3) . 2_666
